data_9017375
loop_
_publ_author_name
'Wyckoff, R. W. G.'

_publ_section_title
;
 Second edition. Interscience Publishers, New York, New York
;
_journal_name_full 'Crystal Structures'
_journal_page_first 7
_journal_page_last 83
_journal_volume 1
_journal_year 1963
_chemical_formula_sum Te
_chemical_name_common Tellurium
_chemical_name_mineral Tellurium
_chemical_name_systematic Tellurium
_space_group_IT_number 154
_space_group_name_Hall 'P 32 2"'
_space_group_name_H-M_alt 'P 32 2 1'
_cell_angle_alpha 90
_cell_angle_beta 90
_cell_angle_gamma 120
_cell_formula_units_Z 3
_cell_length_a 4.44693
_cell_length_b 4.44693
_cell_length_c 5.91492
_cell_volume 101.298
_exptl_crystal_density_diffrn 6.275
_cod_duplicate_entry 9008580
_cod_data_source_file inputs/fixed/downloads/13/13385.cif
_cod_data_source_block 13385
_cod_database_code 9017375

loop_
_space_group_symop_id
_space_group_symop_operation_xyz
1 x,y,z
2 y,x,-z
3 -y,x-y,2/3+z
4 -x,-x+y,2/3-z
5 -x+y,-x,1/3+z
6 x-y,-y,1/3-z

loop_
_atom_site_label
_atom_site_fract_x
_atom_site_fract_y
_atom_site_fract_z
Te 0.26900 0.00000 0.16667

loop_
_cod_related_entry_id
_cod_related_entry_database
_cod_related_entry_code
1 AMCSD 0011258
